data_7135217
loop_
_publ_author_name
'Liu, Xingwang'
'Xiao, Shunli'
'Huang, Hao'
'Bai, Lele'
'Lai, Wenze'
'Wu, Gaorong'

_publ_section_title
;
 Ru(II)-catalyzed stereoselective C(7)-H &#x3b1;-fluoroalkenylation of
 indolines.
;
_journal_issue 95
_journal_name_full 'Chemical communications (Cambridge, England)'
_journal_page_first 18850
_journal_page_last 18853
_journal_paper_doi 10.1039/d5cc05503b
_journal_volume 61
_journal_year 2025
_chemical_formula_moiety 'C27 H21 F N2'
_chemical_formula_sum 'C27 H21 F N2'
_chemical_formula_weight 392.46
_space_group_crystal_system monoclinic
_space_group_IT_number 14
_space_group_name_Hall '-P 2ybc'
_space_group_name_H-M_alt 'P 1 21/c 1'
_atom_sites_solution_hydrogens geom
_atom_sites_solution_primary direct
_atom_sites_solution_secondary difmap
_audit_creation_date 2025-01-13
_audit_creation_method
;
Olex2 1.5
(compiled 2024.02.16 svn.r378c4104 for OlexSys, GUI svn.r6928)
;
_audit_update_record
;
2025-05-08 deposited with the CCDC.	2025-10-21 downloaded from the CCDC.
;
_cell_angle_alpha 90.00
_cell_angle_beta 92.3948(8)
_cell_angle_gamma 90.00
_cell_formula_units_Z 4
_cell_length_a 13.68938(11)
_cell_length_b 17.62391(15)
_cell_length_c 8.08000(7)
_cell_measurement_reflns_used 10894
_cell_measurement_temperature 100.00(10)
_cell_measurement_theta_max 72.6050
_cell_measurement_theta_min 4.0680
_cell_volume 1947.68(3)
_computing_cell_refinement 'CrysAlisPro 1.171.43.121a (Rigaku OD, 2024)'
_computing_data_collection 'CrysAlisPro system (CCD 43.121a 64-bit (release 24-04-2024))'
_computing_data_reduction 'CrysAlisPro 1.171.43.121a (Rigaku OD, 2024)'
_computing_molecular_graphics 'Olex2 1.5 (Dolomanov et al., 2009)'
_computing_publication_material 'Olex2 1.5 (Dolomanov et al., 2009)'
_computing_structure_refinement 'XL  (Sheldrick, 2008)'
_computing_structure_solution 'SHELXS-97 (Sheldrick, 1990)'
_diffrn_ambient_environment N~2~
_diffrn_ambient_temperature 100.00(10)
_diffrn_detector 'Hybrid Pixel Array Detector'
_diffrn_detector_area_resol_mean 10.0000
_diffrn_detector_type 'HyPix-Arc 150'
_diffrn_measured_fraction_theta_full 0.970
_diffrn_measured_fraction_theta_max 0.970
_diffrn_measurement_details
;
List of Runs (angles in degrees, time in seconds):

  # Type    Start    End  Width  t~exp~   \w     \q     \k     \f   Frames
#--------------------------------------------------------------------------
  1  \w     58.00  85.00   0.50    0.05    --   62.16  15.00 120.00   54
  2  \w     56.00  85.00   0.50    0.05    --   62.16  15.00  90.00   58
  3  \w     63.00 102.00   0.50    0.05    --   62.16  15.00  30.00   78
  4  \w     66.00  94.00   0.50    0.05    --   62.16  15.00   0.00   56
  5  \w     60.00  86.00   0.50    0.05    --   62.16  15.00 -30.00   52
  6  \w     55.00  94.00   0.50    0.05    --   62.16  15.00 -60.00   78
  7  \w     55.00  80.00   0.50    0.05    --   62.16  15.00 -90.00   50
  8  \w     73.00 111.00   0.50    0.05    --   71.22  15.00-150.00   76
  9  \w     57.00 100.00   0.50    0.05    --   62.16  15.00-180.00   86
 10  \w     82.00 113.00   0.50    0.05    --   74.38  15.00-120.00   62
 11  \w     67.00 113.00   0.50    0.05    --   74.38  15.00 -30.00   92
 12  \w     67.00 114.00   0.50    0.05    --   74.38  15.00  30.00   94
 13  \w     71.00  96.00   0.50    0.05    --   74.38  15.00  90.00   50
 14  \w     65.00  98.00   0.50    0.05    --   62.16  15.00 150.00   66
 15  \w     68.00 111.00   0.50    0.05    --   74.38  15.00 120.00   86
 16  \w     72.00  97.00   0.50    0.05    --   74.38  15.00  60.00   50
 17  \w     70.00 104.00   0.50    0.05    --   74.38  15.00-180.00   68
 18  \w     47.00  76.00   0.50    0.05    --   74.38-125.00-150.00   58
 19  \w     48.00  84.00   0.50    0.05    --   74.38-125.00-180.00   72
 20  \w     25.00  67.00   0.50    0.05    --   62.16-125.00-150.00   84
 21  \w     42.00  67.00   0.50    0.05    --   62.16-125.00-120.00   50
 22  \w     26.00  58.00   0.50    0.05    --   62.16-125.00   0.00   64
 23  \w     42.00  67.00   0.50    0.05    --   74.38-125.00 -30.00   50
 24  \w     39.00  65.00   0.50    0.05    --   74.38-125.00   0.00   52
 25  \w     44.00  71.00   0.50    0.05    --   74.38-125.00 120.00   54
 26  \w     50.00  86.00   0.50    0.05    --   74.38-125.00 150.00   72
 27  \w     26.00  66.00   0.50    0.05    --   62.16-125.00 150.00   80
;
_diffrn_measurement_device 'four-circle diffractometer'
_diffrn_measurement_device_type 'ROD, Synergy Custom system, HyPix-Arc 150'
_diffrn_measurement_method '\w scans'
_diffrn_orient_matrix_type 'CrysAlisPro convention (1999,Acta A55,543-557)'
_diffrn_orient_matrix_UB_11 0.0539355000
_diffrn_orient_matrix_UB_12 0.0435393000
_diffrn_orient_matrix_UB_13 -0.1340456000
_diffrn_orient_matrix_UB_21 -0.0430207000
_diffrn_orient_matrix_UB_22 -0.0545306000
_diffrn_orient_matrix_UB_23 -0.1331590000
_diffrn_orient_matrix_UB_31 -0.0890503000
_diffrn_orient_matrix_UB_32 0.0525530000
_diffrn_orient_matrix_UB_33 -0.0276571000
_diffrn_radiation_monochromator mirror
_diffrn_radiation_probe x-ray
_diffrn_radiation_type 'Cu K\a'
_diffrn_radiation_wavelength 1.54184
_diffrn_reflns_av_R_equivalents 0.0140
_diffrn_reflns_av_unetI/netI 0.0100
_diffrn_reflns_limit_h_max 14
_diffrn_reflns_limit_h_min -16
_diffrn_reflns_limit_k_max 21
_diffrn_reflns_limit_k_min -20
_diffrn_reflns_limit_l_max 9
_diffrn_reflns_limit_l_min -9
_diffrn_reflns_number 14326
_diffrn_reflns_theta_full 72.92
_diffrn_reflns_theta_max 72.92
_diffrn_reflns_theta_min 4.09
_diffrn_source 'Rotating-anode X-ray tube'
_diffrn_source_type 'Rigaku (Cu) X-ray Source'
_exptl_absorpt_coefficient_mu 0.675
_exptl_absorpt_correction_T_max 1.00000
_exptl_absorpt_correction_T_min 0.81373
_exptl_absorpt_correction_type multi-scan
_exptl_absorpt_process_details
;
CrysAlisPro 1.171.43.121a (Rigaku Oxford Diffraction, 2024)
Empirical absorption correction using spherical harmonics,
implemented in SCALE3 ABSPACK scaling algorithm.
;
_exptl_crystal_colour 'clear light colourless'
_exptl_crystal_density_diffrn 1.338
_exptl_crystal_density_method 'not measured'
_exptl_crystal_description block
_exptl_crystal_F_000 824
_exptl_crystal_size_max 0.150
_exptl_crystal_size_mid 0.120
_exptl_crystal_size_min 0.100
_refine_diff_density_max 0.215
_refine_diff_density_min -0.188
_refine_diff_density_rms 0.035
_refine_ls_extinction_coef 0.0044(4)
_refine_ls_extinction_expression Fc^*^=kFc[1+0.001xFc^2^\l^3^/sin(2\q)]^-1/4^
_refine_ls_extinction_method SHELXL
_refine_ls_goodness_of_fit_ref 1.027
_refine_ls_hydrogen_treatment mixed
_refine_ls_matrix_type full
_refine_ls_number_parameters 272
_refine_ls_number_reflns 3758
_refine_ls_number_restraints 0
_refine_ls_restrained_S_all 1.027
_refine_ls_R_factor_all 0.0344
_refine_ls_R_factor_gt 0.0333
_refine_ls_shift/su_max 0.000
_refine_ls_shift/su_mean 0.000
_refine_ls_structure_factor_coef Fsqd
_refine_ls_weighting_details 'calc w=1/[\s^2^(Fo^2^)+(0.0401P)^2^+0.8259P] where P=(Fo^2^+2Fc^2^)/3'
_refine_ls_weighting_scheme calc
_refine_ls_wR_factor_gt 0.0841
_refine_ls_wR_factor_ref 0.0848
_reflns_number_gt 3595
_reflns_number_total 3758
_reflns_threshold_expression >2sigma(I)
_cod_data_source_file d5cc05503b2.cif
_cod_data_source_block bd4ph
_cod_database_code 7135217
_chemical_oxdiff_formula 'C H O N S Cl'
_olex2_refinement_description
;
1. Fixed Uiso
 At 1.2 times of:
  All C(H) groups, All C(H,H) groups
2.a Secondary CH2 refined with riding coordinates:
 C6(H6A,H6B), C7(H7A,H7B)
2.b Aromatic/amide H refined with riding coordinates:
 C1(H1), C2(H2), C3(H3), C4(H4), C9(H9), C10(H10), C11(H11), C15(H15),
 C17(H17), C18(H18), C19(H19), C20(H20), C23(H23), C24(H24), C25(H25), C26(H26),
  C27(H27)
;
_olex2_submission_special_instructions 'No special instructions were received'
_oxdiff_exptl_absorpt_empirical_details
;
Empirical correction (ABSPACK) includes:
- Absorption correction using spherical harmonics
- Frame scaling
;
_oxdiff_exptl_absorpt_empirical_full_max 1.500
_oxdiff_exptl_absorpt_empirical_full_min 0.595

loop_
_space_group_symop_id
_space_group_symop_operation_xyz
1 'x, y, z'
2 '-x, y+1/2, -z+1/2'
3 '-x, -y, -z'
4 'x, -y-1/2, z-1/2'

loop_
_atom_site_label
_atom_site_type_symbol
_atom_site_fract_x
_atom_site_fract_y
_atom_site_fract_z
_atom_site_U_iso_or_equiv
_atom_site_adp_type
_atom_site_occupancy
_atom_site_symmetry_multiplicity
_atom_site_calc_flag
_atom_site_refinement_flags
_atom_site_disorder_assembly
_atom_site_disorder_group
F1 F 0.37631(5) 0.55741(4) 0.45679(8) 0.02365(17) Uani 1 1 d . . .
N1 N 0.08814(7) 0.58092(5) 0.38690(11) 0.0217(2) Uani 1 1 d . . .
N2 N 0.19758(6) 0.56145(5) 0.61069(11) 0.0183(2) Uani 1 1 d . . .
C1 C 0.05273(8) 0.62478(7) 0.26180(13) 0.0221(2) Uani 1 1 d . . .
H1 H -0.0014 0.6062 0.1963 0.027 Uiso 1 1 calc R . .
C2 C 0.09005(8) 0.69488(7) 0.22280(14) 0.0228(2) Uani 1 1 d . . .
H2 H 0.0624 0.7241 0.1339 0.027 Uiso 1 1 calc R . .
C3 C 0.16963(9) 0.72109(6) 0.31848(14) 0.0234(2) Uani 1 1 d . . .
H3 H 0.1976 0.7691 0.2951 0.028 Uiso 1 1 calc R . .
C4 C 0.20826(8) 0.67771(6) 0.44731(13) 0.0195(2) Uani 1 1 d . . .
H4 H 0.2631 0.6950 0.5127 0.023 Uiso 1 1 calc R . .
C5 C 0.16476(7) 0.60758(6) 0.47952(12) 0.0173(2) Uani 1 1 d . . .
C6 C 0.12791(8) 0.51080(6) 0.69294(13) 0.0213(2) Uani 1 1 d . . .
H6A H 0.1498 0.4573 0.6889 0.026 Uiso 1 1 calc R . .
H6B H 0.0617 0.5147 0.6394 0.026 Uiso 1 1 calc R . .
C7 C 0.12832(8) 0.53959(6) 0.87253(14) 0.0219(2) Uani 1 1 d . . .
H7A H 0.0747 0.5762 0.8883 0.026 Uiso 1 1 calc R . .
H7B H 0.1224 0.4971 0.9517 0.026 Uiso 1 1 calc R . .
C8 C 0.22687(8) 0.57745(6) 0.89223(13) 0.0191(2) Uani 1 1 d . . .
C9 C 0.27717(8) 0.60230(6) 1.03363(13) 0.0216(2) Uani 1 1 d . . .
H9 H 0.2505 0.5960 1.1395 0.026 Uiso 1 1 calc R . .
C10 C 0.36805(9) 0.63686(7) 1.01772(14) 0.0237(2) Uani 1 1 d . . .
H10 H 0.4015 0.6577 1.1126 0.028 Uiso 1 1 calc R . .
C11 C 0.40988(8) 0.64103(6) 0.86508(14) 0.0222(2) Uani 1 1 d . . .
H11 H 0.4733 0.6625 0.8583 0.027 Uiso 1 1 calc R . .
C12 C 0.36110(8) 0.61437(6) 0.71915(13) 0.0187(2) Uani 1 1 d . . .
C13 C 0.26582(8) 0.58696(6) 0.73574(13) 0.0177(2) Uani 1 1 d . . .
C14 C 0.41374(8) 0.61034(6) 0.56476(13) 0.0187(2) Uani 1 1 d . . .
C15 C 0.49349(8) 0.64873(6) 0.52536(13) 0.0203(2) Uani 1 1 d . . .
H15 H 0.5138 0.6872 0.6016 0.024 Uiso 1 1 calc R . .
C16 C 0.55424(8) 0.64012(6) 0.38155(13) 0.0186(2) Uani 1 1 d . . .
C17 C 0.62036(8) 0.69842(6) 0.34918(13) 0.0206(2) Uani 1 1 d . . .
H17 H 0.6236 0.7414 0.4201 0.025 Uiso 1 1 calc R . .
C18 C 0.68112(8) 0.69506(6) 0.21669(13) 0.0200(2) Uani 1 1 d . . .
H18 H 0.7251 0.7356 0.1985 0.024 Uiso 1 1 calc R . .
C19 C 0.55270(8) 0.57709(6) 0.27543(14) 0.0200(2) Uani 1 1 d . . .
H19 H 0.5097 0.5361 0.2951 0.024 Uiso 1 1 calc R . .
C20 C 0.61325(8) 0.57392(6) 0.14224(14) 0.0197(2) Uani 1 1 d . . .
H20 H 0.6104 0.5308 0.0717 0.024 Uiso 1 1 calc R . .
C21 C 0.67856(7) 0.63266(6) 0.10902(13) 0.0183(2) Uani 1 1 d . . .
C22 C 0.74223(8) 0.62965(6) -0.03523(13) 0.0191(2) Uani 1 1 d . . .
C23 C 0.83288(8) 0.66691(6) -0.03123(14) 0.0216(2) Uani 1 1 d . . .
H23 H 0.8539 0.6942 0.0652 0.026 Uiso 1 1 calc R . .
C24 C 0.89223(8) 0.66439(7) -0.16625(15) 0.0252(3) Uani 1 1 d . . .
H24 H 0.9533 0.6901 -0.1615 0.030 Uiso 1 1 calc R . .
C25 C 0.86308(9) 0.62459(7) -0.30829(15) 0.0271(3) Uani 1 1 d . . .
H25 H 0.9042 0.6225 -0.4000 0.033 Uiso 1 1 calc R . .
C26 C 0.77318(9) 0.58781(7) -0.31490(15) 0.0264(3) Uani 1 1 d . . .
H26 H 0.7526 0.5607 -0.4118 0.032 Uiso 1 1 calc R . .
C27 C 0.71333(8) 0.59055(6) -0.18031(14) 0.0220(2) Uani 1 1 d . . .
H27 H 0.6518 0.5655 -0.1867 0.026 Uiso 1 1 calc R . .

loop_
_atom_site_aniso_label
_atom_site_aniso_U_11
_atom_site_aniso_U_22
_atom_site_aniso_U_33
_atom_site_aniso_U_23
_atom_site_aniso_U_13
_atom_site_aniso_U_12
F1 0.0224(3) 0.0271(4) 0.0216(3) -0.0070(3) 0.0034(2) -0.0068(3)
N1 0.0194(4) 0.0243(5) 0.0213(5) 0.0021(4) 0.0003(4) -0.0021(4)
N2 0.0186(4) 0.0180(4) 0.0183(4) 0.0018(3) 0.0006(3) -0.0032(3)
C1 0.0182(5) 0.0287(6) 0.0194(5) 0.0014(4) 0.0003(4) 0.0000(4)
C2 0.0247(6) 0.0245(6) 0.0196(5) 0.0038(4) 0.0040(4) 0.0059(4)
C3 0.0296(6) 0.0170(5) 0.0242(6) -0.0017(4) 0.0082(4) -0.0004(4)
C4 0.0207(5) 0.0189(5) 0.0190(5) -0.0049(4) 0.0035(4) -0.0020(4)
C5 0.0178(5) 0.0184(5) 0.0160(5) -0.0010(4) 0.0038(4) 0.0014(4)
C6 0.0218(5) 0.0205(5) 0.0217(5) 0.0036(4) 0.0027(4) -0.0039(4)
C7 0.0219(5) 0.0221(6) 0.0219(6) 0.0031(4) 0.0041(4) 0.0025(4)
C8 0.0213(5) 0.0157(5) 0.0206(5) 0.0015(4) 0.0028(4) 0.0054(4)
C9 0.0262(6) 0.0211(5) 0.0176(5) 0.0000(4) 0.0026(4) 0.0079(4)
C10 0.0279(6) 0.0236(6) 0.0193(5) -0.0038(4) -0.0031(4) 0.0046(4)
C11 0.0217(5) 0.0218(5) 0.0229(6) -0.0015(4) -0.0015(4) -0.0001(4)
C12 0.0211(5) 0.0159(5) 0.0191(5) 0.0005(4) 0.0000(4) 0.0017(4)
C13 0.0213(5) 0.0137(5) 0.0180(5) -0.0004(4) 0.0001(4) 0.0028(4)
C14 0.0202(5) 0.0170(5) 0.0186(5) -0.0017(4) -0.0022(4) 0.0002(4)
C15 0.0220(5) 0.0190(5) 0.0197(5) -0.0010(4) -0.0008(4) -0.0003(4)
C16 0.0174(5) 0.0195(5) 0.0186(5) 0.0021(4) -0.0022(4) 0.0005(4)
C17 0.0228(5) 0.0199(5) 0.0189(5) -0.0012(4) -0.0022(4) -0.0022(4)
C18 0.0203(5) 0.0196(5) 0.0201(5) 0.0022(4) -0.0014(4) -0.0038(4)
C19 0.0174(5) 0.0167(5) 0.0260(6) 0.0017(4) 0.0010(4) -0.0009(4)
C20 0.0193(5) 0.0161(5) 0.0235(5) -0.0011(4) -0.0007(4) 0.0018(4)
C21 0.0171(5) 0.0183(5) 0.0193(5) 0.0034(4) -0.0022(4) 0.0026(4)
C22 0.0193(5) 0.0154(5) 0.0224(5) 0.0034(4) 0.0001(4) 0.0036(4)
C23 0.0205(5) 0.0201(5) 0.0240(6) 0.0025(4) -0.0011(4) 0.0014(4)
C24 0.0201(5) 0.0231(6) 0.0326(6) 0.0043(5) 0.0031(5) 0.0007(4)
C25 0.0273(6) 0.0262(6) 0.0285(6) 0.0017(5) 0.0103(5) 0.0050(5)
C26 0.0307(6) 0.0229(6) 0.0259(6) -0.0038(5) 0.0044(5) 0.0022(5)
C27 0.0216(5) 0.0184(5) 0.0261(6) -0.0006(4) 0.0019(4) 0.0008(4)

loop_
_atom_type_symbol
_atom_type_description
_atom_type_scat_dispersion_real
_atom_type_scat_dispersion_imag
_atom_type_scat_source
C C 0.0181 0.0091 'International Tables Vol C Tables 4.2.6.8 and 6.1.1.4'
H H 0.0000 0.0000 'International Tables Vol C Tables 4.2.6.8 and 6.1.1.4'
F F 0.0727 0.0534 'International Tables Vol C Tables 4.2.6.8 and 6.1.1.4'
N N 0.0311 0.0180 'International Tables Vol C Tables 4.2.6.8 and 6.1.1.4'

loop_
_geom_angle_atom_site_label_1
_geom_angle_atom_site_label_2
_geom_angle_atom_site_label_3
_geom_angle
_geom_angle_site_symmetry_1
_geom_angle_site_symmetry_3
_geom_angle_publ_flag
C1 N1 C5 117.66(10) . . ?
C5 N2 C6 119.89(9) . . ?
C5 N2 C13 122.50(9) . . ?
C13 N2 C6 106.73(8) . . ?
N1 C1 H1 117.9 . . ?
N1 C1 C2 124.12(10) . . ?
C2 C1 H1 117.9 . . ?
C1 C2 H2 121.3 . . ?
C1 C2 C3 117.42(10) . . ?
C3 C2 H2 121.3 . . ?
C2 C3 H3 119.9 . . ?
C4 C3 C2 120.21(10) . . ?
C4 C3 H3 119.9 . . ?
C3 C4 H4 120.8 . . ?
C3 C4 C5 118.47(10) . . ?
C5 C4 H4 120.8 . . ?
N1 C5 N2 115.93(9) . . ?
N1 C5 C4 122.10(10) . . ?
N2 C5 C4 121.96(9) . . ?
N2 C6 H6A 110.9 . . ?
N2 C6 H6B 110.9 . . ?
N2 C6 C7 104.31(9) . . ?
H6A C6 H6B 108.9 . . ?
C7 C6 H6A 110.9 . . ?
C7 C6 H6B 110.9 . . ?
C6 C7 H7A 111.3 . . ?
C6 C7 H7B 111.3 . . ?
H7A C7 H7B 109.2 . . ?
C8 C7 C6 102.34(9) . . ?
C8 C7 H7A 111.3 . . ?
C8 C7 H7B 111.3 . . ?
C9 C8 C7 129.87(10) . . ?
C9 C8 C13 120.86(10) . . ?
C13 C8 C7 109.26(9) . . ?
C8 C9 H9 120.7 . . ?
C8 C9 C10 118.54(10) . . ?
C10 C9 H9 120.7 . . ?
C9 C10 H10 119.7 . . ?
C11 C10 C9 120.60(10) . . ?
C11 C10 H10 119.7 . . ?
C10 C11 H11 119.1 . . ?
C10 C11 C12 121.89(10) . . ?
C12 C11 H11 119.1 . . ?
C11 C12 C14 119.62(10) . . ?
C13 C12 C11 116.38(10) . . ?
C13 C12 C14 123.78(10) . . ?
C8 C13 N2 109.88(9) . . ?
C12 C13 N2 128.88(9) . . ?
C12 C13 C8 121.15(10) . . ?
F1 C14 C12 113.10(9) . . ?
C15 C14 F1 118.95(9) . . ?
C15 C14 C12 127.86(10) . . ?
C14 C15 H15 115.3 . . ?
C14 C15 C16 129.36(10) . . ?
C16 C15 H15 115.3 . . ?
C17 C16 C15 117.69(10) . . ?
C17 C16 C19 117.38(10) . . ?
C19 C16 C15 124.91(10) . . ?
C16 C17 H17 119.1 . . ?
C18 C17 C16 121.79(10) . . ?
C18 C17 H17 119.1 . . ?
C17 C18 H18 119.6 . . ?
C17 C18 C21 120.88(10) . . ?
C21 C18 H18 119.6 . . ?
C16 C19 H19 119.6 . . ?
C20 C19 C16 120.80(10) . . ?
C20 C19 H19 119.6 . . ?
C19 C20 H20 119.1 . . ?
C19 C20 C21 121.73(10) . . ?
C21 C20 H20 119.1 . . ?
C18 C21 C22 120.98(10) . . ?
C20 C21 C18 117.41(10) . . ?
C20 C21 C22 121.61(10) . . ?
C23 C22 C21 120.84(10) . . ?
C27 C22 C21 121.28(10) . . ?
C27 C22 C23 117.87(10) . . ?
C22 C23 H23 119.6 . . ?
C24 C23 C22 120.87(11) . . ?
C24 C23 H23 119.6 . . ?
C23 C24 H24 119.7 . . ?
C23 C24 C25 120.54(11) . . ?
C25 C24 H24 119.7 . . ?
C24 C25 H25 120.3 . . ?
C24 C25 C26 119.37(11) . . ?
C26 C25 H25 120.3 . . ?
C25 C26 H26 119.9 . . ?
C27 C26 C25 120.25(11) . . ?
C27 C26 H26 119.9 . . ?
C22 C27 H27 119.5 . . ?
C26 C27 C22 121.09(10) . . ?
C26 C27 H27 119.5 . . ?

loop_
_geom_bond_atom_site_label_1
_geom_bond_atom_site_label_2
_geom_bond_distance
_geom_bond_site_symmetry_2
_geom_bond_publ_flag
F1 C14 1.3625(12) . ?
N1 C1 1.3465(14) . ?
N1 C5 1.3474(14) . ?
N2 C5 1.3951(13) . ?
N2 C6 1.4836(13) . ?
N2 C13 1.4202(14) . ?
C1 H1 0.9500 . ?
C1 C2 1.3785(17) . ?
C2 H2 0.9500 . ?
C2 C3 1.3882(17) . ?
C3 H3 0.9500 . ?
C3 C4 1.3790(16) . ?
C4 H4 0.9500 . ?
C4 C5 1.4010(15) . ?
C6 H6A 0.9900 . ?
C6 H6B 0.9900 . ?
C6 C7 1.5370(15) . ?
C7 H7A 0.9900 . ?
C7 H7B 0.9900 . ?
C7 C8 1.5076(15) . ?
C8 C9 1.3803(16) . ?
C8 C13 1.4027(15) . ?
C9 H9 0.9500 . ?
C9 C10 1.3961(17) . ?
C10 H10 0.9500 . ?
C10 C11 1.3832(16) . ?
C11 H11 0.9500 . ?
C11 C12 1.4111(15) . ?
C12 C13 1.4026(15) . ?
C12 C14 1.4681(15) . ?
C14 C15 1.3342(16) . ?
C15 H15 0.9500 . ?
C15 C16 1.4648(15) . ?
C16 C17 1.4011(15) . ?
C16 C19 1.4029(15) . ?
C17 H17 0.9500 . ?
C17 C18 1.3841(15) . ?
C18 H18 0.9500 . ?
C18 C21 1.4018(15) . ?
C19 H19 0.9500 . ?
C19 C20 1.3866(15) . ?
C20 H20 0.9500 . ?
C20 C21 1.4011(15) . ?
C21 C22 1.4852(15) . ?
C22 C23 1.4031(15) . ?
C22 C27 1.4024(16) . ?
C23 H23 0.9500 . ?
C23 C24 1.3879(16) . ?
C24 H24 0.9500 . ?
C24 C25 1.3893(17) . ?
C25 H25 0.9500 . ?
C25 C26 1.3899(17) . ?
C26 H26 0.9500 . ?
C26 C27 1.3895(16) . ?
C27 H27 0.9500 . ?

loop_
_geom_torsion_atom_site_label_1
_geom_torsion_atom_site_label_2
_geom_torsion_atom_site_label_3
_geom_torsion_atom_site_label_4
_geom_torsion
_geom_torsion_site_symmetry_1
_geom_torsion_site_symmetry_2
_geom_torsion_site_symmetry_3
_geom_torsion_site_symmetry_4
_geom_torsion_publ_flag
F1 C14 C15 C16 -4.02(17) . . . . ?
N1 C1 C2 C3 0.54(17) . . . . ?
N2 C6 C7 C8 -24.54(10) . . . . ?
C1 N1 C5 N2 178.28(9) . . . . ?
C1 N1 C5 C4 -1.06(15) . . . . ?
C1 C2 C3 C4 -0.26(16) . . . . ?
C2 C3 C4 C5 -0.62(16) . . . . ?
C3 C4 C5 N1 1.32(15) . . . . ?
C3 C4 C5 N2 -177.98(10) . . . . ?
C5 N1 C1 C2 0.11(16) . . . . ?
C5 N2 C6 C7 -117.66(10) . . . . ?
C5 N2 C13 C8 124.51(10) . . . . ?
C5 N2 C13 C12 -58.87(15) . . . . ?
C6 N2 C5 N1 -29.44(14) . . . . ?
C6 N2 C5 C4 149.90(10) . . . . ?
C6 N2 C13 C8 -19.45(11) . . . . ?
C6 N2 C13 C12 157.17(11) . . . . ?
C6 C7 C8 C9 -167.19(11) . . . . ?
C6 C7 C8 C13 13.80(11) . . . . ?
C7 C8 C9 C10 -179.21(10) . . . . ?
C7 C8 C13 N2 2.98(12) . . . . ?
C7 C8 C13 C12 -173.94(9) . . . . ?
C8 C9 C10 C11 -4.69(16) . . . . ?
C9 C8 C13 N2 -176.13(9) . . . . ?
C9 C8 C13 C12 6.95(16) . . . . ?
C9 C10 C11 C12 3.23(17) . . . . ?
C10 C11 C12 C13 3.18(16) . . . . ?
C10 C11 C12 C14 -171.52(10) . . . . ?
C11 C12 C13 N2 175.55(10) . . . . ?
C11 C12 C13 C8 -8.17(15) . . . . ?
C11 C12 C14 F1 154.42(9) . . . . ?
C11 C12 C14 C15 -22.04(17) . . . . ?
C12 C14 C15 C16 172.27(10) . . . . ?
C13 N2 C5 N1 -168.90(9) . . . . ?
C13 N2 C5 C4 10.44(15) . . . . ?
C13 N2 C6 C7 27.42(11) . . . . ?
C13 C8 C9 C10 -0.30(16) . . . . ?
C13 C12 C14 F1 -19.87(14) . . . . ?
C13 C12 C14 C15 163.66(11) . . . . ?
C14 C12 C13 N2 -9.99(17) . . . . ?
C14 C12 C13 C8 166.29(10) . . . . ?
C14 C15 C16 C17 165.60(11) . . . . ?
C14 C15 C16 C19 -15.78(18) . . . . ?
C15 C16 C17 C18 179.63(10) . . . . ?
C15 C16 C19 C20 -179.84(10) . . . . ?
C16 C17 C18 C21 0.07(16) . . . . ?
C16 C19 C20 C21 0.57(16) . . . . ?
C17 C16 C19 C20 -1.22(16) . . . . ?
C17 C18 C21 C20 -0.75(15) . . . . ?
C17 C18 C21 C22 178.74(10) . . . . ?
C18 C21 C22 C23 28.89(15) . . . . ?
C18 C21 C22 C27 -150.20(10) . . . . ?
C19 C16 C17 C18 0.91(16) . . . . ?
C19 C20 C21 C18 0.44(15) . . . . ?
C19 C20 C21 C22 -179.05(10) . . . . ?
C20 C21 C22 C23 -151.65(10) . . . . ?
C20 C21 C22 C27 29.26(15) . . . . ?
C21 C22 C23 C24 -179.72(10) . . . . ?
C21 C22 C27 C26 -179.92(10) . . . . ?
C22 C23 C24 C25 -0.21(17) . . . . ?
C23 C22 C27 C26 0.96(16) . . . . ?
C23 C24 C25 C26 0.67(17) . . . . ?
C24 C25 C26 C27 -0.32(18) . . . . ?
C25 C26 C27 C22 -0.52(17) . . . . ?
C27 C22 C23 C24 -0.60(16) . . . . ?
